data_2238039
loop_
_publ_author_name
'Uluda\(g, Nesimi'
'Ate\,s, Murat'
'\,Caylak Deliba\,s, Nagihan'
'\,Celik, \"Omer'
'H\"okelek, Tuncer'

_publ_section_title
;
 9<i>H</i>-Carbazole-9-carbothioic dithioperoxyanhydride
;
_journal_coeditor_code SU2587
_journal_issue 5
_journal_name_full 'Acta Crystallographica Section E'
_journal_page_first o771
_journal_paper_doi 10.1107/S1600536813010349
_journal_volume 69
_journal_year 2013
_chemical_formula_iupac 'C26 H16 N2 S4'
_chemical_formula_moiety 'C26 H16 N2 S4'
_chemical_formula_sum 'C26 H16 N2 S4'
_chemical_formula_weight 484.69
_chemical_name_common
;
9-[<i>N</i>-(carbazol-9-yl)(carbothioyldisulfanyl)carbothioyl]carbazole
;
_chemical_name_systematic
;
9<i>H</i>-Carbazole-9-carbothioic dithioperoxyanhydride
;
_space_group_IT_number 18
_symmetry_cell_setting orthorhombic
_symmetry_space_group_name_Hall 'P 2bc 2'
_symmetry_space_group_name_H-M 'P 2 21 21'
_atom_sites_solution_hydrogens geom
_atom_sites_solution_primary direct
_atom_sites_solution_secondary difmap
_audit_creation_method SHELXL-97
_cell_angle_alpha 90.00
_cell_angle_beta 90.00
_cell_angle_gamma 90.00
_cell_formula_units_Z 2
_cell_length_a 3.9207(2)
_cell_length_b 14.9355(4)
_cell_length_c 18.1494(5)
_cell_measurement_reflns_used 2694
_cell_measurement_temperature 294(2)
_cell_measurement_theta_max 28.71
_cell_measurement_theta_min 6.20
_cell_volume 1062.79(7)
_computing_cell_refinement 'SAINT (Bruker, 2007)'
_computing_data_collection 'APEX2 (Bruker, 2007)'
_computing_data_reduction 'SAINT (Bruker, 2007)'
_computing_molecular_graphics 'ORTEP-3 for Windows (Farrugia, 2012)'
_computing_publication_material 'WinGX (Farrugia, 2012) and PLATON (Spek, 2009)'
_computing_structure_refinement 'SHELXL97 (Sheldrick, 2008)'
_computing_structure_solution 'SHELXS97 (Sheldrick, 2008)'
_diffrn_ambient_temperature 294(2)
_diffrn_measured_fraction_theta_full 0.928
_diffrn_measured_fraction_theta_max 0.928
_diffrn_measurement_device_type 'Bruker Kappa APEXII CCD area-detector'
_diffrn_measurement_method '\f and \w scans'
_diffrn_radiation_monochromator graphite
_diffrn_radiation_source 'fine-focus sealed tube'
_diffrn_radiation_type MoK\a
_diffrn_radiation_wavelength 0.71073
_diffrn_reflns_av_R_equivalents 0.0359
_diffrn_reflns_av_sigmaI/netI 0.1018
_diffrn_reflns_limit_h_max 6
_diffrn_reflns_limit_h_min -6
_diffrn_reflns_limit_k_max 10
_diffrn_reflns_limit_k_min -23
_diffrn_reflns_limit_l_max 18
_diffrn_reflns_limit_l_min -27
_diffrn_reflns_number 5384
_diffrn_reflns_theta_full 35.05
_diffrn_reflns_theta_max 35.05
_diffrn_reflns_theta_min 5.98
_exptl_absorpt_coefficient_mu 0.466
_exptl_absorpt_correction_T_max 0.954
_exptl_absorpt_correction_T_min 0.920
_exptl_absorpt_correction_type multi-scan
_exptl_absorpt_process_details '(SADABS; Bruker, 2005)'
_exptl_crystal_colour orange
_exptl_crystal_density_diffrn 1.514
_exptl_crystal_density_method 'not measured'
_exptl_crystal_description rod
_exptl_crystal_F_000 500
_exptl_crystal_size_max 0.35
_exptl_crystal_size_mid 0.15
_exptl_crystal_size_min 0.10
_refine_diff_density_max 0.346
_refine_diff_density_min -0.474
_refine_ls_abs_structure_details 'Flack (1983), 1548 Friedel pairs'
_refine_ls_abs_structure_Flack 0.04(18)
_refine_ls_extinction_method none
_refine_ls_goodness_of_fit_ref 1.410
_refine_ls_hydrogen_treatment constr
_refine_ls_matrix_type full
_refine_ls_number_parameters 145
_refine_ls_number_reflns 4100
_refine_ls_number_restraints 0
_refine_ls_restrained_S_all 1.410
_refine_ls_R_factor_all 0.1358
_refine_ls_R_factor_gt 0.0718
_refine_ls_shift/su_max 0.000
_refine_ls_shift/su_mean 0.000
_refine_ls_structure_factor_coef Fsqd
_refine_ls_weighting_details 'calc w=1/[\s^2^(Fo^2^)+(0.0000P)^2^+0.8920P] where P=(Fo^2^+2Fc^2^)/3'
_refine_ls_weighting_scheme calc
_refine_ls_wR_factor_gt 0.1424
_refine_ls_wR_factor_ref 0.1564
_reflns_number_gt 2471
_reflns_number_total 4100
_reflns_threshold_expression I>2\s(I)
_cod_data_source_file su2587.cif
_cod_data_source_block I
_cod_database_code 2238039
_cod_database_fobs_code 2238039

loop_
_symmetry_equiv_pos_as_xyz
'x, y, z'
'-x, -y+1/2, z+1/2'
'x, -y, -z'
'-x, y+1/2, -z+1/2'

loop_
_atom_site_type_symbol
_atom_site_label
_atom_site_fract_x
_atom_site_fract_y
_atom_site_fract_z
_atom_site_U_iso_or_equiv
_atom_site_adp_type
_atom_site_calc_flag
_atom_site_refinement_flags
_atom_site_occupancy
_atom_site_symmetry_multiplicity
S S1 0.3301(3) 0.43540(7) 0.01656(7) 0.0393(3) Uani d . 1 1
S S2 0.0207(4) 0.53764(7) 0.14312(8) 0.0452(3) Uani d . 1 1
C C1 -0.0287(13) 0.2527(3) 0.0425(3) 0.0379(10) Uani d . 1 1
H H1 -0.0916 0.2958 0.0082 0.046 Uiso calc R 1 1
C C2 -0.0674(12) 0.1620(3) 0.0281(3) 0.0446(12) Uani d . 1 1
H H2 -0.1545 0.1440 -0.0172 0.054 Uiso calc R 1 1
C C3 0.0206(17) 0.0976(3) 0.0796(3) 0.0511(13) Uani d . 1 1
H H3 -0.0077 0.0374 0.0683 0.061 Uiso calc R 1 1
C C4 0.1490(13) 0.1216(3) 0.1470(3) 0.0466(12) Uani d . 1 1
H H4 0.2048 0.0781 0.1817 0.056 Uiso calc R 1 1
C C4A 0.1946(11) 0.2119(3) 0.1629(2) 0.0335(10) Uani d . 1 1
C C5 0.4408(13) 0.2274(3) 0.2947(3) 0.0437(12) Uani d . 1 1
H H5 0.4660 0.1664 0.3034 0.052 Uiso calc R 1 1
C C5A 0.3077(12) 0.2574(3) 0.2285(2) 0.0337(10) Uani d . 1 1
C C6 0.5352(14) 0.2884(3) 0.3473(3) 0.0489(13) Uani d . 1 1
H H6 0.6241 0.2686 0.3920 0.059 Uiso calc R 1 1
C C7 0.4988(16) 0.3796(3) 0.3344(3) 0.0493(13) Uani d . 1 1
H H7 0.5621 0.4200 0.3709 0.059 Uiso calc R 1 1
C C8 0.3715(13) 0.4114(3) 0.2690(3) 0.0436(12) Uani d . 1 1
H H8 0.3502 0.4726 0.2606 0.052 Uiso calc R 1 1
C C8A 0.2759(11) 0.3501(3) 0.2160(2) 0.0313(9) Uani d . 1 1
N N9 0.1597(9) 0.3628(2) 0.1418(2) 0.0331(8) Uani d . 1 1
C C9A 0.1079(10) 0.2763(3) 0.1103(3) 0.0306(10) Uani d . 1 1
C C10 0.1482(11) 0.4442(3) 0.1066(2) 0.0316(9) Uani d . 1 1

loop_
_atom_site_aniso_label
_atom_site_aniso_U_11
_atom_site_aniso_U_22
_atom_site_aniso_U_33
_atom_site_aniso_U_12
_atom_site_aniso_U_13
_atom_site_aniso_U_23
S1 0.0498(6) 0.0332(5) 0.0351(6) 0.0087(5) 0.0081(6) 0.0058(5)
S2 0.0588(7) 0.0339(5) 0.0428(7) 0.0065(6) 0.0051(7) -0.0033(5)
C1 0.042(2) 0.035(2) 0.037(3) 0.001(2) -0.004(2) 0.0022(19)
C2 0.050(3) 0.042(2) 0.042(3) -0.002(2) -0.008(2) -0.007(2)
C3 0.070(4) 0.031(2) 0.052(3) -0.001(3) -0.003(3) -0.002(2)
C4 0.060(3) 0.032(2) 0.048(3) 0.003(2) -0.004(3) 0.009(2)
C4A 0.033(2) 0.036(2) 0.032(3) 0.0024(18) 0.003(2) 0.0052(18)
C5 0.045(3) 0.047(3) 0.038(3) 0.002(2) -0.001(2) 0.010(2)
C5A 0.032(2) 0.039(2) 0.029(3) 0.0000(19) 0.003(2) 0.0060(19)
C6 0.048(3) 0.067(3) 0.031(3) -0.004(3) -0.008(3) 0.012(3)
C7 0.054(3) 0.060(3) 0.034(3) -0.013(3) -0.003(3) 0.000(2)
C8 0.053(3) 0.043(2) 0.035(3) -0.010(2) -0.003(2) -0.001(2)
C8A 0.029(2) 0.038(2) 0.027(2) -0.0021(17) 0.0025(18) 0.0039(18)
N9 0.0412(19) 0.0308(16) 0.0272(19) -0.0019(15) -0.002(2) 0.0029(16)
C9A 0.032(2) 0.0288(19) 0.031(2) -0.0005(15) 0.0008(18) 0.0013(18)
C10 0.031(2) 0.033(2) 0.031(2) -0.0012(17) 0.0003(19) 0.0034(18)

loop_
_atom_type_symbol
_atom_type_description
_atom_type_scat_dispersion_real
_atom_type_scat_dispersion_imag
_atom_type_scat_source
C C 0.0033 0.0016 'International Tables Vol C Tables 4.2.6.8 and 6.1.1.4'
H H 0.0000 0.0000 'International Tables Vol C Tables 4.2.6.8 and 6.1.1.4'
N N 0.0061 0.0033 'International Tables Vol C Tables 4.2.6.8 and 6.1.1.4'
O O 0.0106 0.0060 'International Tables Vol C Tables 4.2.6.8 and 6.1.1.4'
S S 0.1246 0.1234 'International Tables Vol C Tables 4.2.6.8 and 6.1.1.4'

loop_
_geom_angle_atom_site_label_1
_geom_angle_atom_site_label_2
_geom_angle_atom_site_label_3
_geom_angle_site_symmetry_3
_geom_angle
C10 S1 S1 3_565 101.63(15)
C2 C1 H1 . 121.4
C9A C1 C2 . 117.2(4)
C9A C1 H1 . 121.4
C1 C2 H2 . 119.2
C3 C2 C1 . 121.6(5)
C3 C2 H2 . 119.2
C2 C3 H3 . 119.6
C4 C3 C2 . 120.9(4)
C4 C3 H3 . 119.6
C3 C4 C4A . 119.0(4)
C3 C4 H4 . 120.5
C4A C4 H4 . 120.5
C4 C4A C5A . 131.9(4)
C4 C4A C9A . 119.7(4)
C9A C4A C5A . 108.3(4)
C5A C5 H5 . 120.3
C6 C5 C5A . 119.5(4)
C6 C5 H5 . 120.3
C5 C5A C4A . 132.9(4)
C5 C5A C8A . 119.4(4)
C8A C5A C4A . 107.6(4)
C5 C6 C7 . 120.4(5)
C5 C6 H6 . 119.8
C7 C6 H6 . 119.8
C6 C7 H7 . 119.2
C8 C7 C6 . 121.5(5)
C8 C7 H7 . 119.2
C7 C8 C8A . 118.2(5)
C7 C8 H8 . 120.9
C8A C8 H8 . 120.9
C5A C8A N9 . 108.1(4)
C8 C8A N9 . 130.8(4)
C8 C8A C5A . 121.0(4)
C9A N9 C8A . 107.5(3)
C10 N9 C8A . 124.4(3)
C10 N9 C9A . 127.5(4)
C1 C9A N9 . 129.8(4)
C1 C9A C4A . 121.7(4)
C4A C9A N9 . 108.4(4)
S2 C10 S1 . 124.0(2)
N9 C10 S1 . 110.3(3)
N9 C10 S2 . 125.4(3)

loop_
_geom_bond_atom_site_label_1
_geom_bond_atom_site_label_2
_geom_bond_site_symmetry_2
_geom_bond_distance
S1 S1 3_565 2.021(2)
S1 C10 . 1.787(4)
S2 C10 . 1.624(4)
C1 C9A . 1.387(6)
C1 H1 . 0.9300
C2 C1 . 1.388(6)
C2 C3 . 1.384(7)
C2 H2 . 0.9300
C3 H3 . 0.9300
C4 C3 . 1.371(7)
C4 H4 . 0.9300
C4A C4 . 1.391(6)
C4A C9A . 1.397(6)
C5 C6 . 1.370(7)
C5 H5 . 0.9300
C5A C4A . 1.441(6)
C5A C5 . 1.384(6)
C5A C8A . 1.409(6)
C6 H6 . 0.9300
C7 C6 . 1.390(7)
C7 C8 . 1.373(7)
C7 H7 . 0.9300
C8 H8 . 0.9300
C8A C8 . 1.380(6)
N9 C8A . 1.433(6)
N9 C9A . 1.428(5)
N9 C10 . 1.375(5)

loop_
_geom_torsion_atom_site_label_1
_geom_torsion_atom_site_label_2
_geom_torsion_atom_site_label_3
_geom_torsion_atom_site_label_4
_geom_torsion_site_symmetry_1
_geom_torsion
S1 S1 C10 S2 3_565 1.3(3)
S1 S1 C10 N9 3_565 -173.6(3)
C2 C1 C9A C4A . -1.7(7)
C2 C1 C9A N9 . -176.2(5)
C3 C2 C1 C9A . 1.1(7)
C1 C2 C3 C4 . 0.2(9)
C4A C4 C3 C2 . -0.9(9)
C5A C4A C4 C3 . 176.9(5)
C9A C4A C4 C3 . 0.3(7)
C4 C4A C9A C1 . 1.1(7)
C4 C4A C9A N9 . 176.6(4)
C5A C4A C9A C1 . -176.3(4)
C5A C4A C9A N9 . -0.8(5)
C5A C5 C6 C7 . -0.2(8)
C5 C5A C4A C4 . 7.6(10)
C5 C5A C4A C9A . -175.4(5)
C8A C5A C4A C4 . -174.7(5)
C8A C5A C4A C9A . 2.2(5)
C4A C5A C5 C6 . 178.3(5)
C8A C5A C5 C6 . 0.9(7)
C4A C5A C8A N9 . -2.8(5)
C4A C5A C8A C8 . -178.8(4)
C5 C5A C8A N9 . 175.2(4)
C5 C5A C8A C8 . -0.8(7)
C8 C7 C6 C5 . -0.6(9)
C6 C7 C8 C8A . 0.7(8)
N9 C8A C8 C7 . -175.0(5)
C5A C8A C8 C7 . 0.0(7)
C9A N9 C8A C5A . 2.3(5)
C9A N9 C8A C8 . 177.8(5)
C10 N9 C8A C5A . -169.8(4)
C10 N9 C8A C8 . 5.7(7)
C8A N9 C9A C1 . 174.1(4)
C8A N9 C9A C4A . -0.9(5)
C10 N9 C9A C1 . -14.1(7)
C10 N9 C9A C4A . 170.9(4)
C8A N9 C10 S1 . 132.7(4)
C8A N9 C10 S2 . -42.1(6)
C9A N9 C10 S1 . -37.7(5)
C9A N9 C10 S2 . 147.4(4)
